data_1536995
loop_
_publ_author_name
'Zaremba, V.I.'
'Muts, I.R.'
'Hlukhyy, V.'
'Rodewald, U.C.'
'Poettgen, R.'

_publ_section_title
;
 Syntheses and structures of RE10 Ni(9+x) In20 (RE = Tb, Dy) and Yb Ni In2
;
_journal_name_full 'Zeitschrift fuer Anorganische und Allgemeine Chemie'
_journal_page_first 1903
_journal_page_last 1907
_journal_volume 630
_journal_year 2004
_chemical_formula_sum 'Dy10 In20 Ni9.32'
_chemical_name_systematic 'Dy10 Ni9.32 In20'
_space_group_IT_number 129
_symmetry_space_group_name_Hall '-P 4a 2a'
_symmetry_space_group_name_H-M 'P 4/n m m :2'
_cell_angle_alpha 90
_cell_angle_beta 90
_cell_angle_gamma 90
_cell_formula_units_Z 2
_cell_length_a 13.3363
_cell_length_b 13.3363
_cell_length_c 9.072
_cell_volume 1613.518
_citation_journal_id_ASTM ZAACAB
_cod_data_source_file Zaremba_ZAACAB_2004_1601.cif
_cod_data_source_block Dy10In20Ni9.32
_cod_database_code 1536995

loop_
_symmetry_equiv_pos_as_xyz
x,y,z
-y+1/2,x,z
-x+1/2,-y+1/2,z
y,-x+1/2,z
x+1/2,-y,-z
y+1/2,x+1/2,-z
-x,y+1/2,-z
-y,-x,-z
-x,-y,-z
y-1/2,-x,-z
x-1/2,y-1/2,-z
-y,x-1/2,-z
-x-1/2,y,z
-y-1/2,-x-1/2,z
x,-y-1/2,z
y,x,z

loop_
_atom_site_label
_atom_site_type_symbol
_atom_site_fract_x
_atom_site_fract_y
_atom_site_fract_z
_atom_site_occupancy
_atom_site_U_iso_or_equiv
In1 In 0.09756 0.90244 0 1 0.0
In2 In 0.61815 0.38185 0.5 1 0.0
Ni3 Ni 0.59342 0.59342 0.89948 1 0.0
Ni2 Ni 0.25 0.02737 0.59078 1 0.0
In4 In 0.25 0.86563 0.76274 1 0.0
Dy1 Dy 0.25 0.25 0.63726 1 0.0
In3 In 0.25 0.08236 0.9069 1 0.0
Dy2 Dy 0.25 0.25 0.16481 1 0.0
Dy3 Dy 0.25 0.52852 0.23431 1 0.0
Ni1 Ni 0.25 0.75 0 1 0.0
Ni4 Ni 0.75 0.25 0.5 0.317 0.0
In5 In 0.3825 0.3825 0.4094 1 0.0
Dy4 Dy 0.45363 0.45363 0.73429 1 0.0
